data_7051167
loop_
_publ_author_name
'Yu-Lin Lam'
'Ming Wah Wong'
'Hsing Hua Huang'
'Eping Liang'

_publ_section_title
;
Conformational Analysis of Meso- and (+-)-
2,3-Dicyano-2,3-Dicyclopropylbutane and 1,2-Dicyanotetracyclopropylethane
;
_journal_name_full 'New Journal of Chemistry'
_journal_paper_doi 10.1039/b103740b
_journal_year 2001
_chemical_formula_moiety 'C H N'
_chemical_formula_sum 'C12 H16 N2'
_chemical_formula_weight 188.27
_chemical_melting_point 314.15
_space_group_IT_number 14
_symmetry_cell_setting monoclinic
_symmetry_space_group_name_Hall '-P 2yn'
_symmetry_space_group_name_H-M 'P 1 21/n 1'
_cell_angle_alpha 90.00
_cell_angle_beta 100.292(2)
_cell_angle_gamma 90.00
_cell_formula_units_Z 2
_cell_length_a 7.3831(7)
_cell_length_b 8.2193(8)
_cell_length_c 9.7902(9)
_cell_measurement_temperature 293(2)
_cell_volume 584.55(10)
_diffrn_ambient_temperature 293(2)
_exptl_crystal_density_diffrn 1.070
_refine_ls_R_factor_obs 0.0599
_refine_ls_wR_factor_obs 0.1817
_cod_depositor_comments
;
The following automatic conversions were performed:

'_chemical_melting_point' value '41 C' was changed to '314.15' - it
was converted from degrees Celsius(C) to Kelvins(K).

Automatic conversion script
Id: cif_fix_values 1646 2011-03-28 12:23:43Z adriana 
;
_cod_original_sg_symbol_H-M 'P 21/n'
_cod_database_code 7051167

loop_
_symmetry_equiv_pos_as_xyz
'x, y, z'
'-x+1/2, y+1/2, -z+1/2'
'-x, -y, -z'
'x-1/2, -y-1/2, z-1/2'

loop_
_atom_site_aniso_label
_atom_site_aniso_U_11
_atom_site_aniso_U_22
_atom_site_aniso_U_33
_atom_site_aniso_U_23
_atom_site_aniso_U_13
_atom_site_aniso_U_12
N1 0.119(2) 0.083(2) 0.0574(13) -0.0025(10) -0.0067(11) -0.0016(13)
C1 0.0550(12) 0.0506(12) 0.0530(12) 0.0017(9) 0.0065(8) -0.0004(9)
C2 0.073(2) 0.0581(13) 0.0549(13) 0.0058(10) -0.0010(10) -0.0070(11)
C3 0.0642(14) 0.0639(15) 0.092(2) 0.0128(12) 0.0249(12) 0.0210(11)
C4 0.0721(15) 0.0560(13) 0.0589(12) 0.0018(10) 0.0064(10) -0.0140(10)
C5 0.089(2) 0.0560(14) 0.088(2) 0.0124(12) 0.0175(14) -0.0081(12)
C6 0.070(2) 0.078(2) 0.109(2) 0.0182(15) 0.0252(14) -0.0098(13)

loop_
_atom_site_label
_atom_site_type_symbol
_atom_site_fract_x
_atom_site_fract_y
_atom_site_fract_z
_atom_site_U_iso_or_equiv
_atom_site_thermal_displace_type
_atom_site_occupancy
_atom_site_calc_flag
_atom_site_refinement_flags
_atom_site_disorder_group
N1 N 0.1157(4) 0.4967(3) 0.3052(2) 0.0892(8) Uani 1 d . .
C1 C 0.0357(3) 0.4208(2) 0.0415(2) 0.0533(7) Uani 1 d . .
C2 C 0.0785(3) 0.4671(3) 0.1901(2) 0.0637(7) Uani 1 d . .
C3 C 0.2145(3) 0.3583(3) -0.0036(3) 0.0721(8) Uani 1 d . .
H3A H 0.1883(3) 0.3279(3) -0.0998(3) 0.108 Uiso 1 calc R .
H3B H 0.2601(3) 0.2654(3) 0.0515(3) 0.108 Uiso 1 calc R .
H3C H 0.3056(3) 0.4428(3) 0.0095(3) 0.108 Uiso 1 calc R .
C4 C -0.1100(3) 0.2873(3) 0.0232(2) 0.0630(7) Uani 1 d . .
H4 H -0.1518(3) 0.2549(3) -0.0737(2) 0.076 Uiso 1 calc R .
C5 C -0.0993(4) 0.1499(3) 0.1234(3) 0.0775(8) Uani 1 d . .
H5A H -0.1264(4) 0.0416(3) 0.0860(3) 0.093 Uiso 1 calc R .
H5B H -0.0046(4) 0.1546(3) 0.2059(3) 0.093 Uiso 1 calc R .
C6 C -0.2528(4) 0.2660(3) 0.1128(3) 0.0845(9) Uani 1 d . .
H6A H -0.2521(4) 0.3420(3) 0.1887(3) 0.101 Uiso 1 calc R .
H6B H -0.3739(4) 0.2290(3) 0.0687(3) 0.101 Uiso 1 calc R .

loop_
_geom_bond_atom_site_label_1
_geom_bond_atom_site_label_2
_geom_bond_distance
_geom_bond_site_symmetry_2
_geom_bond_publ_flag
N1 C2 1.138(3) . ?
C1 C2 1.482(3) . ?
C1 C4 1.525(3) . ?
C1 C3 1.552(3) . ?
C1 C1 1.576(4) 3_565 ?
C4 C5 1.488(3) . ?
C4 C6 1.498(3) . ?
C5 C6 1.471(4) . ?
